data_2210350
loop_
_publ_author_name
'Shang, Jian'
'Wang, Qing-Min'
'Huang, Run-Qiu'
'Chen, Li'
'Guo, Jian-Hua'

_publ_section_title
1-<i>tert</i>-Butyl-2-(<i>tert</i>-butoxysulfanyl)-1-(3,5-dimethylbenzoyl)-2-(4-ethylbenzoyl)hydrazine
_journal_coeditor_code OB2040
_journal_issue 9
_journal_name_full 'Acta Crystallographica Section E'
_journal_page_first o3778
_journal_page_last o3779
_journal_paper_doi 10.1107/S1600536806030510
_journal_volume 62
_journal_year 2006
_chemical_formula_iupac 'C26 H36 N2 O3 S'
_chemical_formula_moiety 'C26 H36 N2 O3 S'
_chemical_formula_sum 'C26 H36 N2 O3 S'
_chemical_formula_weight 456.63
_chemical_name_systematic
;
1-tert-Butyl-2-(tert-butyloxysulfanyl)1-(3,5-dimethylbenzoyl)-
2-(4-ethylbenzoyl)hydrazine
;
_space_group_IT_number 14
_symmetry_cell_setting monoclinic
_symmetry_space_group_name_Hall '-P 2ybc'
_symmetry_space_group_name_H-M 'P 1 21/c 1'
_atom_sites_solution_hydrogens geom
_atom_sites_solution_primary direct
_atom_sites_solution_secondary difmap
_cell_angle_alpha 90.00
_cell_angle_beta 93.298(5)
_cell_angle_gamma 90.00
_cell_formula_units_Z 4
_cell_length_a 11.163(5)
_cell_length_b 10.422(4)
_cell_length_c 23.031(10)
_cell_measurement_reflns_used 3267
_cell_measurement_temperature 273(2)
_cell_measurement_theta_max 20.94
_cell_measurement_theta_min 2.47
_cell_volume 2675(2)
_computing_cell_refinement 'SAINT (Bruker, 1999)'
_computing_data_collection 'SMART (Bruker, 1998)'
_computing_data_reduction SAINT
_computing_molecular_graphics 'SHELXTL (Bruker, 1999)'
_computing_publication_material SHELXTL
_computing_structure_refinement 'SHELXL97 (Sheldrick, 1997)'
_computing_structure_solution 'SHELXS97 (Sheldrick, 1997)'
_diffrn_ambient_temperature 273(2)
_diffrn_measured_fraction_theta_full 0.999
_diffrn_measured_fraction_theta_max 0.999
_diffrn_measurement_device_type 'Bruker SMART CCD area-detector'
_diffrn_measurement_method '\f and \w'
_diffrn_radiation_monochromator graphite
_diffrn_radiation_source 'fine-focus sealed tube'
_diffrn_radiation_type MoK\a
_diffrn_radiation_wavelength 0.71073
_diffrn_reflns_av_R_equivalents 0.0239
_diffrn_reflns_av_sigmaI/netI 0.0542
_diffrn_reflns_limit_h_max 13
_diffrn_reflns_limit_h_min -13
_diffrn_reflns_limit_k_max 12
_diffrn_reflns_limit_k_min -12
_diffrn_reflns_limit_l_max 27
_diffrn_reflns_limit_l_min -18
_diffrn_reflns_number 13998
_diffrn_reflns_theta_full 25.03
_diffrn_reflns_theta_max 25.03
_diffrn_reflns_theta_min 2.15
_exptl_absorpt_coefficient_mu 0.148
_exptl_absorpt_correction_T_max 1.000000
_exptl_absorpt_correction_T_min 0.645483
_exptl_absorpt_correction_type multi-scan
_exptl_absorpt_process_details '(SADABS; Sheldrick, 1996)'
_exptl_crystal_colour colourless
_exptl_crystal_density_diffrn 1.134
_exptl_crystal_density_method 'not measured'
_exptl_crystal_description tabular
_exptl_crystal_F_000 984
_exptl_crystal_size_max 0.32
_exptl_crystal_size_mid 0.18
_exptl_crystal_size_min 0.10
_refine_diff_density_max 0.406
_refine_diff_density_min -0.194
_refine_ls_extinction_method none
_refine_ls_goodness_of_fit_ref 1.034
_refine_ls_hydrogen_treatment constr
_refine_ls_matrix_type full
_refine_ls_number_parameters 297
_refine_ls_number_reflns 4727
_refine_ls_number_restraints 0
_refine_ls_restrained_S_all 1.034
_refine_ls_R_factor_all 0.0611
_refine_ls_R_factor_gt 0.0428
_refine_ls_shift/su_max 0.001
_refine_ls_shift/su_mean 0.000
_refine_ls_structure_factor_coef Fsqd
_refine_ls_weighting_details 'calc w = 1/[\s^2^(Fo^2^)+(0.048P)^2^+0.7023P] where P=(Fo^2^+2Fc^2^)/3'
_refine_ls_weighting_scheme calc
_refine_ls_wR_factor_gt 0.1162
_refine_ls_wR_factor_ref 0.1299
_reflns_number_gt 3488
_reflns_number_total 4727
_reflns_threshold_expression I>2\s(I)
_cod_data_source_file ob2040.cif
_cod_data_source_block I
_cod_depositor_comments
;
The following automatic conversions were performed:
'_symmetry_cell_setting' value 'Monoclinic' changed to 'monoclinic'
according to '/home/saulius/struct/CIF-dictionaries/cif_core.dic'
dictionary named 'cif_core.dic' version 2.4.1 from 2010-06-29.

Automatic conversion script
Id: cif_fix_enum 1527 2010-12-29 10:47:43Z saulius 

The following automatic conversions were performed:

'_symmetry_cell_setting' value 'Monoclinic' changed to 'monoclinic'
according to /home/saulius/struct/CIF-dictionaries/cif_core.dic
dictionary named 'cif_core.dic' version 2.4.1 from 2010-06-29.

Automatic conversion script
Id: cif_fix_values 1715 2011-07-08 13:25:40Z adriana 
;
_cod_original_cell_volume 2675.2(19)
_cod_original_sg_symbol_H-M P21/c
_cod_database_code 2210350
_cod_database_fobs_code 2210350

loop_
_symmetry_equiv_pos_as_xyz
'x, y, z'
'-x, y+1/2, -z+1/2'
'-x, -y, -z'
'x, -y-1/2, z-1/2'

loop_
_atom_site_type_symbol
_atom_site_label
_atom_site_fract_x
_atom_site_fract_y
_atom_site_fract_z
_atom_site_U_iso_or_equiv
_atom_site_adp_type
_atom_site_calc_flag
_atom_site_refinement_flags
_atom_site_occupancy
S S1 0.13845(4) 0.47509(5) 0.10450(2) 0.05454(17) Uani d . 1
O O1 -0.08298(15) 0.81865(19) 0.07935(8) 0.0948(6) Uani d . 1
O O2 0.26953(14) 0.79192(14) 0.16660(6) 0.0663(4) Uani d . 1
O O3 0.21744(12) 0.43853(14) 0.04940(6) 0.0629(4) Uani d . 1
N N1 0.09988(14) 0.72495(15) 0.08915(7) 0.0520(4) Uani d . 1
N N2 0.16754(13) 0.63024(15) 0.12051(7) 0.0473(4) Uani d . 1
C C1 -0.13918(19) 0.5804(2) 0.14972(11) 0.0692(6) Uani d . 1
H H1 -0.1668 0.5594 0.1121 0.083 Uiso calc R 1
C C2 -0.1846(2) 0.5160(3) 0.19648(12) 0.0755(7) Uani d . 1
C C3 -0.2789(3) 0.4121(3) 0.18662(15) 0.1097(11) Uani d . 1
H H3A -0.2675 0.3474 0.2161 0.165 Uiso calc R 1
H H3B -0.2714 0.3742 0.1490 0.165 Uiso calc R 1
H H3C -0.3573 0.4490 0.1885 0.165 Uiso calc R 1
C C4 -0.1419(2) 0.5492(3) 0.25207(11) 0.0745(7) Uani d . 1
H H4 -0.1717 0.5066 0.2836 0.089 Uiso calc R 1
C C5 -0.0564(2) 0.6434(2) 0.26221(10) 0.0685(6) Uani d . 1
C C6 -0.0068(3) 0.6738(3) 0.32334(11) 0.0961(9) Uani d . 1
H H6A -0.0534 0.6297 0.3509 0.144 Uiso d R 1
H H6B -0.0111 0.7646 0.3299 0.144 Uiso d R 1
H H6C 0.0752 0.6461 0.3279 0.144 Uiso d R 1
C C7 -0.01384(19) 0.7074(2) 0.21471(10) 0.0649(6) Uani d . 1
H H7 0.0421 0.7729 0.2208 0.078 Uiso calc R 1
C C8 -0.05320(17) 0.6755(2) 0.15848(9) 0.0588(5) Uani d . 1
C C9 -0.01363(19) 0.7465(2) 0.10611(10) 0.0616(5) Uani d . 1
C C10 0.14818(19) 0.7860(2) 0.03564(9) 0.0591(5) Uani d . 1
C C11 0.1455(3) 0.9312(2) 0.04359(12) 0.0872(8) Uani d . 1
H H11A 0.0648 0.9583 0.0493 0.131 Uiso calc R 1
H H11B 0.1735 0.9721 0.0096 0.131 Uiso calc R 1
H H11C 0.1965 0.9546 0.0769 0.131 Uiso calc R 1
C C12 0.0712(3) 0.7427(3) -0.01749(10) 0.0929(9) Uani d . 1
H H12A 0.0751 0.6510 -0.0208 0.139 Uiso calc R 1
H H12B 0.1004 0.7814 -0.0518 0.139 Uiso calc R 1
H H12C -0.0105 0.7684 -0.0134 0.139 Uiso calc R 1
C C13 0.2770(2) 0.7441(2) 0.02902(11) 0.0737(6) Uani d . 1
H H13A 0.3250 0.7671 0.0633 0.111 Uiso calc R 1
H H13B 0.3077 0.7859 -0.0041 0.111 Uiso calc R 1
H H13C 0.2796 0.6528 0.0237 0.111 Uiso calc R 1
C C14 0.32747(19) 0.3602(2) 0.05839(12) 0.0739(7) Uani d . 1
C C15 0.4208(2) 0.4300(3) 0.09356(15) 0.1097(11) Uani d . 1
H H15A 0.4307 0.5142 0.0776 0.165 Uiso calc R 1
H H15B 0.4953 0.3841 0.0931 0.165 Uiso calc R 1
H H15C 0.3972 0.4373 0.1329 0.165 Uiso calc R 1
C C16 0.2928(3) 0.2333(3) 0.0833(2) 0.161(2) Uani d . 1
H H16A 0.3553 0.1719 0.0779 0.241 Uiso calc R 1
H H16B 0.2196 0.2040 0.0637 0.241 Uiso calc R 1
H H16C 0.2813 0.2429 0.1240 0.241 Uiso calc R 1
C C17 0.3639(3) 0.3433(4) -0.00365(15) 0.1378(15) Uani d . 1
H H17A 0.3767 0.4260 -0.0206 0.207 Uiso calc R 1
H H17B 0.3014 0.2991 -0.0259 0.207 Uiso calc R 1
H H17C 0.4366 0.2941 -0.0036 0.207 Uiso calc R 1
C C18 0.24637(16) 0.6781(2) 0.16553(8) 0.0506(5) Uani d . 1
C C19 0.29471(16) 0.5907(2) 0.21221(8) 0.0523(5) Uani d . 1
C C20 0.41123(18) 0.6153(2) 0.23475(9) 0.0653(6) Uani d . 1
H H20 0.4578 0.6768 0.2174 0.078 Uiso calc R 1
C C21 0.4576(2) 0.5485(3) 0.28292(10) 0.0736(7) Uani d . 1
H H21 0.5362 0.5638 0.2967 0.088 Uiso calc R 1
C C22 0.3896(2) 0.4599(2) 0.31083(9) 0.0668(6) Uani d . 1
C C23 0.4367(3) 0.3980(3) 0.36695(10) 0.0899(8) Uani d . 1
H H23A 0.4044 0.3119 0.3694 0.108 Uiso calc R 1
H H23B 0.5234 0.3915 0.3671 0.108 Uiso calc R 1
C C24 0.4029(3) 0.4739(3) 0.41850(11) 0.1069(10) Uani d . 1
H H24A 0.4319 0.5602 0.4153 0.160 Uiso calc R 1
H H24B 0.4379 0.4353 0.4533 0.160 Uiso calc R 1
H H24C 0.3171 0.4749 0.4200 0.160 Uiso calc R 1
C C25 0.2740(2) 0.4363(2) 0.28825(10) 0.0677(6) Uani d . 1
H H25 0.2269 0.3763 0.3063 0.081 Uiso calc R 1
C C26 0.22701(19) 0.4998(2) 0.23950(9) 0.0605(5) Uani d . 1
H H26 0.1495 0.4815 0.2249 0.073 Uiso calc R 1

loop_
_atom_site_aniso_label
_atom_site_aniso_U_11
_atom_site_aniso_U_22
_atom_site_aniso_U_33
_atom_site_aniso_U_12
_atom_site_aniso_U_13
_atom_site_aniso_U_23
S1 0.0494(3) 0.0486(3) 0.0653(3) -0.0034(2) 0.0005(2) -0.0015(2)
O1 0.0745(10) 0.1082(14) 0.1016(13) 0.0328(10) 0.0036(10) 0.0422(11)
O2 0.0814(10) 0.0546(9) 0.0614(9) -0.0111(8) -0.0095(7) 0.0008(7)
O3 0.0598(8) 0.0615(9) 0.0672(9) 0.0055(7) 0.0020(7) -0.0122(7)
N1 0.0539(9) 0.0501(10) 0.0514(9) 0.0032(7) -0.0037(7) 0.0082(7)
N2 0.0477(8) 0.0446(9) 0.0489(9) 0.0007(7) -0.0045(7) 0.0033(7)
C1 0.0569(12) 0.0789(16) 0.0706(15) 0.0042(11) -0.0066(11) 0.0064(12)
C2 0.0552(12) 0.0795(17) 0.0915(19) 0.0006(11) 0.0024(12) 0.0149(14)
C3 0.0884(19) 0.122(3) 0.117(2) -0.0321(18) -0.0059(18) 0.023(2)
C4 0.0631(13) 0.0868(18) 0.0749(17) 0.0091(13) 0.0149(12) 0.0145(13)
C5 0.0646(13) 0.0788(16) 0.0633(14) 0.0139(12) 0.0132(11) 0.0020(12)
C6 0.112(2) 0.115(2) 0.0632(16) 0.0066(18) 0.0165(15) -0.0124(15)
C7 0.0579(12) 0.0684(15) 0.0688(15) 0.0066(11) 0.0078(10) -0.0012(11)
C8 0.0499(11) 0.0613(13) 0.0653(13) 0.0134(10) 0.0034(10) 0.0067(11)
C9 0.0582(12) 0.0624(13) 0.0634(13) 0.0091(10) -0.0027(10) 0.0064(11)
C10 0.0698(13) 0.0583(13) 0.0487(11) -0.0034(10) -0.0012(10) 0.0082(9)
C11 0.116(2) 0.0611(16) 0.0848(18) -0.0026(14) 0.0122(16) 0.0180(13)
C12 0.0984(18) 0.126(2) 0.0520(14) -0.0119(17) -0.0111(13) 0.0039(15)
C13 0.0758(15) 0.0807(17) 0.0656(14) -0.0064(13) 0.0127(12) 0.0142(12)
C14 0.0555(12) 0.0678(15) 0.0985(18) 0.0062(11) 0.0048(12) -0.0144(13)
C15 0.0646(15) 0.137(3) 0.125(3) 0.0212(17) -0.0181(16) -0.048(2)
C16 0.097(2) 0.080(2) 0.309(6) 0.0294(19) 0.036(3) 0.049(3)
C17 0.102(2) 0.191(4) 0.121(3) 0.038(2) 0.010(2) -0.072(3)
C18 0.0509(10) 0.0557(13) 0.0450(10) -0.0027(9) 0.0014(8) 0.0010(9)
C19 0.0506(10) 0.0608(12) 0.0451(11) 0.0023(9) -0.0007(8) 0.0010(9)
C20 0.0545(11) 0.0870(17) 0.0535(12) -0.0072(11) -0.0038(10) 0.0042(11)
C21 0.0549(12) 0.107(2) 0.0573(14) 0.0070(12) -0.0105(10) 0.0005(13)
C22 0.0692(14) 0.0821(16) 0.0492(12) 0.0200(12) 0.0021(10) 0.0053(11)
C23 0.1004(19) 0.109(2) 0.0587(15) 0.0286(17) -0.0086(13) 0.0145(14)
C24 0.144(3) 0.122(3) 0.0539(15) -0.008(2) -0.0011(17) 0.0094(16)
C25 0.0707(14) 0.0751(15) 0.0572(13) 0.0043(11) 0.0033(11) 0.0158(11)
C26 0.0540(11) 0.0682(14) 0.0589(13) -0.0015(10) -0.0001(10) 0.0086(11)

loop_
_atom_type_symbol
_atom_type_description
_atom_type_scat_dispersion_real
_atom_type_scat_dispersion_imag
_atom_type_scat_source
C C 0.0033 0.0016 'International Tables Vol C Tables 4.2.6.8 and 6.1.1.4'
H H 0.0000 0.0000 'International Tables Vol C Tables 4.2.6.8 and 6.1.1.4'
N N 0.0061 0.0033 'International Tables Vol C Tables 4.2.6.8 and 6.1.1.4'
O O 0.0106 0.0060 'International Tables Vol C Tables 4.2.6.8 and 6.1.1.4'
S S 0.1246 0.1234 'International Tables Vol C Tables 4.2.6.8 and 6.1.1.4'

loop_
_geom_angle_atom_site_label_1
_geom_angle_atom_site_label_2
_geom_angle_atom_site_label_3
_geom_angle
O3 S1 N2 106.75(8)
C14 O3 S1 120.09(14)
C9 N1 N2 116.43(16)
C9 N1 C10 122.95(16)
N2 N1 C10 120.25(15)
C18 N2 N1 114.84(15)
C18 N2 S1 127.13(13)
N1 N2 S1 117.83(12)
C8 C1 C2 120.9(2)
C8 C1 H1 119.6
C2 C1 H1 119.6
C4 C2 C1 118.3(2)
C4 C2 C3 121.0(2)
C1 C2 C3 120.6(3)
C2 C3 H3A 109.5
C2 C3 H3B 109.5
H3A C3 H3B 109.5
C2 C3 H3C 109.5
H3A C3 H3C 109.5
H3B C3 H3C 109.5
C5 C4 C2 122.2(2)
C5 C4 H4 118.9
C2 C4 H4 118.9
C4 C5 C7 118.2(2)
C4 C5 C6 121.1(2)
C7 C5 C6 120.6(2)
C5 C6 H6A 109.4
C5 C6 H6B 109.5
H6A C6 H6B 109.5
C5 C6 H6C 109.5
H6A C6 H6C 109.5
H6B C6 H6C 109.5
C8 C7 C5 121.2(2)
C8 C7 H7 119.4
C5 C7 H7 119.4
C7 C8 C1 119.2(2)
C7 C8 C9 122.7(2)
C1 C8 C9 117.9(2)
O1 C9 N1 121.9(2)
O1 C9 C8 120.10(19)
N1 C9 C8 117.98(18)
N1 C10 C13 110.17(17)
N1 C10 C12 108.60(18)
C13 C10 C12 109.2(2)
N1 C10 C11 108.00(18)
C13 C10 C11 108.8(2)
C12 C10 C11 112.1(2)
C10 C11 H11A 109.5
C10 C11 H11B 109.5
H11A C11 H11B 109.5
C10 C11 H11C 109.5
H11A C11 H11C 109.5
H11B C11 H11C 109.5
C10 C12 H12A 109.5
C10 C12 H12B 109.5
H12A C12 H12B 109.5
C10 C12 H12C 109.5
H12A C12 H12C 109.5
H12B C12 H12C 109.5
C10 C13 H13A 109.5
C10 C13 H13B 109.5
H13A C13 H13B 109.5
C10 C13 H13C 109.5
H13A C13 H13C 109.5
H13B C13 H13C 109.5
C15 C14 O3 111.1(2)
C15 C14 C16 114.5(3)
O3 C14 C16 108.0(2)
C15 C14 C17 110.8(2)
O3 C14 C17 101.4(2)
C16 C14 C17 110.2(3)
C14 C15 H15A 109.5
C14 C15 H15B 109.5
H15A C15 H15B 109.5
C14 C15 H15C 109.5
H15A C15 H15C 109.5
H15B C15 H15C 109.5
C14 C16 H16A 109.5
C14 C16 H16B 109.5
H16A C16 H16B 109.5
C14 C16 H16C 109.5
H16A C16 H16C 109.5
H16B C16 H16C 109.5
C14 C17 H17A 109.5
C14 C17 H17B 109.5
H17A C17 H17B 109.5
C14 C17 H17C 109.5
H17A C17 H17C 109.5
H17B C17 H17C 109.5
O2 C18 N2 118.89(17)
O2 C18 C19 121.07(17)
N2 C18 C19 119.97(18)
C26 C19 C20 118.55(19)
C26 C19 C18 124.22(17)
C20 C19 C18 116.61(19)
C21 C20 C19 120.2(2)
C21 C20 H20 119.9
C19 C20 H20 119.9
C22 C21 C20 121.3(2)
C22 C21 H21 119.3
C20 C21 H21 119.3
C21 C22 C25 118.1(2)
C21 C22 C23 120.7(2)
C25 C22 C23 121.1(2)
C24 C23 C22 111.3(2)
C24 C23 H23A 109.4
C22 C23 H23A 109.4
C24 C23 H23B 109.4
C22 C23 H23B 109.4
H23A C23 H23B 108.0
C23 C24 H24A 109.5
C23 C24 H24B 109.5
H24A C24 H24B 109.5
C23 C24 H24C 109.5
H24A C24 H24C 109.5
H24B C24 H24C 109.5
C26 C25 C22 121.5(2)
C26 C25 H25 119.3
C22 C25 H25 119.3
C25 C26 C19 120.4(2)
C25 C26 H26 119.8
C19 C26 H26 119.8

loop_
_geom_bond_atom_site_label_1
_geom_bond_atom_site_label_2
_geom_bond_distance
_geom_bond_publ_flag
S1 O3 1.6315(16) yes
S1 N2 1.6860(17) yes
O1 C9 1.221(2) ?
O2 C18 1.214(2) ?
O3 C14 1.479(3) ?
N1 C9 1.366(3) yes
N1 N2 1.416(2) yes
N1 C10 1.513(3) ?
N2 C18 1.412(2) yes
C1 C8 1.386(3) ?
C1 C2 1.389(3) ?
C1 H1 0.9300 ?
C2 C4 1.384(4) ?
C2 C3 1.518(4) ?
C3 H3A 0.9600 ?
C3 H3B 0.9600 ?
C3 H3C 0.9600 ?
C4 C5 1.380(4) ?
C4 H4 0.9300 ?
C5 C7 1.388(3) ?
C5 C6 1.516(4) ?
C6 H6A 0.9600 ?
C6 H6B 0.9600 ?
C6 H6C 0.9600 ?
C7 C8 1.384(3) ?
C7 H7 0.9300 ?
C8 C9 1.503(3) ?
C10 C13 1.518(3) ?
C10 C12 1.523(3) ?
C10 C11 1.525(3) ?
C11 H11A 0.9600 ?
C11 H11B 0.9600 ?
C11 H11C 0.9600 ?
C12 H12A 0.9600 ?
C12 H12B 0.9600 ?
C12 H12C 0.9600 ?
C13 H13A 0.9600 ?
C13 H13B 0.9600 ?
C13 H13C 0.9600 ?
C14 C15 1.474(4) ?
C14 C16 1.501(4) ?
C14 C17 1.518(4) ?
C15 H15A 0.9600 ?
C15 H15B 0.9600 ?
C15 H15C 0.9600 ?
C16 H16A 0.9600 ?
C16 H16B 0.9600 ?
C16 H16C 0.9600 ?
C17 H17A 0.9600 ?
C17 H17B 0.9600 ?
C17 H17C 0.9600 ?
C18 C19 1.487(3) ?
C19 C26 1.385(3) ?
C19 C20 1.396(3) ?
C20 C21 1.385(3) ?
C20 H20 0.9300 ?
C21 C22 1.378(3) ?
C21 H21 0.9300 ?
C22 C25 1.385(3) ?
C22 C23 1.512(3) ?
C23 C24 1.493(4) ?
C23 H23A 0.9700 ?
C23 H23B 0.9700 ?
C24 H24A 0.9600 ?
C24 H24B 0.9600 ?
C24 H24C 0.9600 ?
C25 C26 1.381(3) ?
C25 H25 0.9300 ?
C26 H26 0.9300 ?

loop_
_geom_torsion_atom_site_label_1
_geom_torsion_atom_site_label_2
_geom_torsion_atom_site_label_3
_geom_torsion_atom_site_label_4
_geom_torsion
_geom_torsion_publ_flag
N2 S1 O3 C14 104.40(16) yes
C9 N1 N2 C18 -96.7(2) yes
C10 N1 N2 C18 90.1(2) ?
C9 N1 N2 S1 78.5(2) yes
C10 N1 N2 S1 -94.71(17) ?
O3 S1 N2 C18 -100.41(16) ?
O3 S1 N2 N1 85.11(14) ?
C8 C1 C2 C4 0.0(3) ?
C8 C1 C2 C3 179.9(2) ?
C1 C2 C4 C5 0.0(4) ?
C3 C2 C4 C5 -179.9(3) ?
C2 C4 C5 C7 0.9(4) ?
C2 C4 C5 C6 -177.2(2) ?
C4 C5 C7 C8 -1.8(3) ?
C6 C5 C7 C8 176.2(2) ?
C5 C7 C8 C1 1.9(3) ?
C5 C7 C8 C9 177.1(2) ?
C2 C1 C8 C7 -0.9(3) ?
C2 C1 C8 C9 -176.4(2) ?
N2 N1 C9 O1 -174.3(2) yes
C10 N1 C9 O1 -1.2(3) ?
N2 N1 C9 C8 4.2(3) ?
C10 N1 C9 C8 177.17(18) ?
C7 C8 C9 O1 -106.9(3) ?
C1 C8 C9 O1 68.4(3) yes
C7 C8 C9 N1 74.7(3) ?
C1 C8 C9 N1 -110.0(2) ?
C9 N1 C10 C13 179.4(2) ?
N2 N1 C10 C13 -7.8(2) ?
C9 N1 C10 C12 -61.0(3) ?
N2 N1 C10 C12 111.7(2) ?
C9 N1 C10 C11 60.7(3) ?
N2 N1 C10 C11 -126.5(2) ?
S1 O3 C14 C15 -66.2(3) ?
S1 O3 C14 C16 60.2(3) ?
S1 O3 C14 C17 176.1(2) ?
N1 N2 C18 O2 -15.1(2) yes
S1 N2 C18 O2 170.29(15) ?
N1 N2 C18 C19 161.91(16) ?
S1 N2 C18 C19 -12.7(2) ?
O2 C18 C19 C26 133.8(2) yes
N2 C18 C19 C26 -43.2(3) ?
O2 C18 C19 C20 -37.1(3) ?
N2 C18 C19 C20 146.01(19) ?
C26 C19 C20 C21 0.8(3) ?
C18 C19 C20 C21 172.2(2) ?
C19 C20 C21 C22 -2.1(4) ?
C20 C21 C22 C25 1.9(4) ?
C20 C21 C22 C23 -173.5(2) ?
C21 C22 C23 C24 90.1(3) ?
C25 C22 C23 C24 -85.2(3) ?
C21 C22 C25 C26 -0.5(4) ?
C23 C22 C25 C26 175.0(2) ?
C22 C25 C26 C19 -0.8(4) ?
C20 C19 C26 C25 0.6(3) ?
C18 C19 C26 C25 -170.1(2) ?

loop_
_cod_related_entry_id
_cod_related_entry_database
_cod_related_entry_code
1 ChemSpider 21127438
